data_7160444
loop_
_publ_author_name
'Ozturk, Sena'
'Davis, Alexander R.'
'Seaton, Colin C.'
'Male, Louise'
'Pike, Sarah J.'

_publ_section_title
;
 Solvatomorphism of a 2,6-pyridyldicarboxamide-based foldamer.
;
_journal_issue 23
_journal_name_full 'Organic &amp; biomolecular chemistry'
_journal_page_first 5590
_journal_page_last 5599
_journal_paper_doi 10.1039/d5ob00342c
_journal_volume 23
_journal_year 2025
_chemical_formula_moiety 'C31 H25 N9 O2'
_chemical_formula_sum 'C31 H25 N9 O2'
_chemical_formula_weight 555.60
_space_group_crystal_system monoclinic
_space_group_IT_number 14
_space_group_name_Hall '-P 2ybc'
_space_group_name_H-M_alt 'P 1 21/c 1'
_atom_sites_solution_hydrogens mixed
_atom_sites_solution_primary dual
_audit_creation_date 2023-12-12
_audit_creation_method
;
Olex2 1.5
(compiled 2023.08.24 svn.re1ec1418 for OlexSys, GUI svn.r6817)
;
_audit_update_record
;
2025-02-25 deposited with the CCDC.	2025-03-10 downloaded from the CCDC.
;
_cell_angle_alpha 90
_cell_angle_beta 104.7550(10)
_cell_angle_gamma 90
_cell_formula_units_Z 8
_cell_length_a 11.57690(10)
_cell_length_b 38.7107(2)
_cell_length_c 12.34610(10)
_cell_measurement_reflns_used 44652
_cell_measurement_temperature 99.99(10)
_cell_measurement_theta_max 78.4200
_cell_measurement_theta_min 3.4130
_cell_volume 5350.45(7)
_computing_cell_refinement 'CrysAlisPro 1.171.43.93a (Rigaku OD, 2023)'
_computing_data_collection 'CrysAlisPro system (CCD 42.54a 64-bit (release 26-04-2022))'
_computing_data_reduction 'CrysAlisPro 1.171.43.93a (Rigaku OD, 2023)'
_computing_molecular_graphics 'Olex2 1.5 (Dolomanov et al., 2009)'
_computing_publication_material 'Olex2 1.5 (Dolomanov et al., 2009)'
_computing_structure_refinement 'SHELXL 2018/3 (Sheldrick, 2015)'
_computing_structure_solution 'SHELXT 2018/2 (Sheldrick, 2018)'
_diffrn_ambient_environment N~2~
_diffrn_ambient_temperature 99.99(10)
_diffrn_detector 'Hybrid Pixel Array Detector'
_diffrn_detector_area_resol_mean 10.0000
_diffrn_detector_type HyPix
_diffrn_measured_fraction_theta_full 0.999
_diffrn_measured_fraction_theta_max 0.941
_diffrn_measurement_details
;
List of Runs (angles in degrees, time in seconds):

  # Type    Start    End  Width  t~exp~   \w     \q     \k     \f   Frames
#--------------------------------------------------------------------------
  1  \w    -79.00  23.00   0.50    6.00    --  -49.13  95.00 115.00  204
  2  \w     -9.00  79.00   0.50    6.00    --   49.13 -95.00   5.00  176
  3  \w   -161.00 -83.00   0.50   24.00    --  -90.00 -95.00   5.00  156
  4  \w    -79.00 -18.00   0.50   24.00    --  -90.00  95.00 115.00  122
  5  \w     40.00 105.00   0.50   24.00    --  111.50 -95.00   5.00  130
  6  \w   -120.00 -94.00   0.50    6.00    --  -49.13 -57.00   0.00   52
  7  \w   -120.00 -94.00   0.50    6.00    --  -49.13 -57.00  30.00   52
  8  \w   -120.00 -94.00   0.50    6.00    --  -49.13 -57.00  90.00   52
  9  \w   -120.00 -94.00   0.50    6.00    --  -49.13 -57.00  60.00   52
 10  \w    -24.00  26.00   0.50    6.00    --   49.13 -19.00 -60.00  100
 11  \w     94.00 121.00   0.50    6.00    --   49.13  57.00-180.00   54
 12  \w     94.00 121.00   0.50    6.00    --   49.13  57.00 150.00   54
 13  \w    -48.00 -18.00   0.50   24.00    --  -90.00  38.00 -30.00   60
 14  \w   -161.00-102.00   0.50   24.00    --  -90.00 -99.00 -30.00  118
 15  \w    -48.00 -18.00   0.50   24.00    --  -90.00  38.00  60.00   60
 16  \w   -161.00-102.00   0.50   24.00    --  -90.00 -99.00 -60.00  118
 17  \w    -69.00 -18.00   0.50   24.00    --  -90.00  57.00 -60.00  102
 18  \w    -48.00 -18.00   0.50   24.00    --  -90.00  38.00 -60.00   60
 19  \w    -69.00 -18.00   0.50   24.00    --  -90.00  57.00-150.00  102
 20  \w   -161.00-105.00   0.50   24.00    --  -90.00 -77.00 -90.00  112
 21  \w     40.00  97.00   0.50   24.00    --  111.50 -77.00   0.00  114
 22  \w    102.00 178.00   0.50   24.00    --  111.50  19.00  30.00  152
 23  \w     40.00  97.00   0.50   24.00    --  111.50 -77.00  60.00  114
 24  \w     40.00  97.00   0.50   24.00    --  111.50 -77.00 150.00  114
 25  \w     40.00 106.00   0.50   24.00    --  111.50 -99.00  60.00  132
 26  \w    105.00 178.00   0.50   24.00    --  111.50  95.00 115.00  146
 27  \w   -121.00 -38.00   0.50    6.00    --  -49.13 -38.00-120.00  166
 28  \w   -121.00 -38.00   0.50    6.00    --  -49.13 -38.00 -30.00  166
 29  \w   -121.00 -38.00   0.50    6.00    --  -49.13 -38.00 150.00  166
 30  \w   -121.00 -38.00   0.50    6.00    --  -49.13 -38.00  30.00  166
 31  \w   -121.00 -38.00   0.50    6.00    --  -49.13 -38.00 -90.00  166
 32  \w   -121.00 -90.00   0.50    6.00    --  -49.13 -38.00-180.00   62
 33  \w   -121.00 -38.00   0.50    6.00    --  -49.13 -38.00  90.00  166
;
_diffrn_measurement_device 'four-circle diffractometer'
_diffrn_measurement_device_type 'XtaLAB Synergy, Dualflex, HyPix'
_diffrn_measurement_method '\w scans'
_diffrn_orient_matrix_type 'CrysAlisPro convention (1999,Acta A55,543-557)'
_diffrn_orient_matrix_UB_11 -0.0631731000
_diffrn_orient_matrix_UB_12 -0.0184713000
_diffrn_orient_matrix_UB_13 0.0794720000
_diffrn_orient_matrix_UB_21 0.0782896000
_diffrn_orient_matrix_UB_22 -0.0321744000
_diffrn_orient_matrix_UB_23 -0.0001324000
_diffrn_orient_matrix_UB_31 0.0939245000
_diffrn_orient_matrix_UB_32 0.0144034000
_diffrn_orient_matrix_UB_33 0.1016107000
_diffrn_radiation_monochromator mirror
_diffrn_radiation_probe x-ray
_diffrn_radiation_type 'Cu K\a'
_diffrn_radiation_wavelength 1.54184
_diffrn_reflns_av_R_equivalents 0.0295
_diffrn_reflns_av_unetI/netI 0.0161
_diffrn_reflns_Laue_measured_fraction_full 0.999
_diffrn_reflns_Laue_measured_fraction_max 0.941
_diffrn_reflns_limit_h_max 14
_diffrn_reflns_limit_h_min -14
_diffrn_reflns_limit_k_max 47
_diffrn_reflns_limit_k_min -46
_diffrn_reflns_limit_l_max 15
_diffrn_reflns_limit_l_min -14
_diffrn_reflns_number 71800
_diffrn_reflns_point_group_measured_fraction_full 0.999
_diffrn_reflns_point_group_measured_fraction_max 0.941
_diffrn_reflns_theta_full 67.684
_diffrn_reflns_theta_max 78.619
_diffrn_reflns_theta_min 3.875
_diffrn_source 'micro-focus sealed X-ray tube'
_diffrn_source_type 'PhotonJet (Cu) X-ray Source'
_exptl_absorpt_coefficient_mu 0.743
_exptl_absorpt_correction_T_max 1.000
_exptl_absorpt_correction_T_min 0.794
_exptl_absorpt_correction_type gaussian
_exptl_absorpt_process_details
;
CrysAlisPro 1.171.43.93a (Rigaku Oxford Diffraction, 2023)
Numerical absorption correction based on gaussian integration over
a multifaceted crystal model
Empirical absorption correction using spherical harmonics,
implemented in SCALE3 ABSPACK scaling algorithm.
;
_exptl_crystal_colour orange
_exptl_crystal_colour_primary orange
_exptl_crystal_density_diffrn 1.379
_exptl_crystal_description block
_exptl_crystal_F_000 2320
_exptl_crystal_size_max 0.148
_exptl_crystal_size_mid 0.078
_exptl_crystal_size_min 0.074
_refine_diff_density_max 0.464
_refine_diff_density_min -0.188
_refine_diff_density_rms 0.037
_refine_ls_extinction_method none
_refine_ls_goodness_of_fit_ref 1.037
_refine_ls_hydrogen_treatment mixed
_refine_ls_matrix_type full
_refine_ls_number_parameters 805
_refine_ls_number_reflns 10856
_refine_ls_number_restraints 4
_refine_ls_restrained_S_all 1.039
_refine_ls_R_factor_all 0.0415
_refine_ls_R_factor_gt 0.0376
_refine_ls_shift/su_max 0.002
_refine_ls_shift/su_mean 0.000
_refine_ls_structure_factor_coef Fsqd
_refine_ls_weighting_details 'w=1/[\s^2^(Fo^2^)+(0.0496P)^2^+1.7981P] where P=(Fo^2^+2Fc^2^)/3'
_refine_ls_weighting_scheme calc
_refine_ls_wR_factor_gt 0.1001
_refine_ls_wR_factor_ref 0.1024
_reflns_Friedel_coverage 0.000
_reflns_number_gt 9720
_reflns_number_total 10856
_reflns_threshold_expression 'I > 2\s(I)'
_cod_data_source_file d5ob00342c2.cif
_cod_data_source_block 1A_prime
_cod_depositor_comments 'Adding full bibliography for 7160437--7160444.cif.'
_cod_database_code 7160444
_shelx_shelxl_version_number 2018/3
_chemical_oxdiff_formula 'C11 H10 N O'
_shelx_space_group_comment
;
The symmetry employed for this shelxl refinement is uniquely defined
by the following loop, which should always be used as a source of
symmetry information in preference to the above space-group names.
They are only intended as comments.
;
_shelx_estimated_absorpt_t_max 0.947
_shelx_estimated_absorpt_t_min 0.898
_olex2_refinement_description
;
1. Fixed Uiso
 At 1.2 times of:
  All C(H) groups
2. Restrained distances
 N9-H9A = N9-H9B = N105-H10C = N105-H10B
 0.87 with sigma of 0.02
3.a Aromatic/amide H refined with riding coordinates:
 C2(H2), C3(H3), C4(H4), C9(H9), C10(H10), C11(H11), C12(H12), C15(H15),
 C16(H16), C17(H17), C18(H18), C22(H22), C23(H23), C24(H24), C25(H25), C28(H28),
  C29(H29), C30(H30), C31(H31), C102(H102), C103(H103), C104(H104), C109(H109),
 C110(H110), C111(H111), C112(H112), C115(H115), C116(H116), C117(H117),
 C118(H118), C122(H122), C123(H123), C124(H124), C125(H125), C128(H128),
 C129(H129), C130(H130), C131(H131)
;
_olex2_submission_special_instructions 'No special instructions were received'
_oxdiff_exptl_absorpt_empirical_details
;
Empirical correction (ABSPACK) includes:
- Absorption correction using spherical harmonics
- Frame scaling
;
_oxdiff_exptl_absorpt_empirical_full_max 1.349
_oxdiff_exptl_absorpt_empirical_full_min 0.771

loop_
_space_group_symop_operation_xyz
'x, y, z'
'-x, y+1/2, -z+1/2'
'-x, -y, -z'
'x, -y-1/2, z-1/2'

loop_
_atom_site_label
_atom_site_type_symbol
_atom_site_fract_x
_atom_site_fract_y
_atom_site_fract_z
_atom_site_U_iso_or_equiv
_atom_site_adp_type
_atom_site_occupancy
_atom_site_site_symmetry_order
_atom_site_calc_flag
_atom_site_refinement_flags_posn
_atom_site_refinement_flags_adp
_atom_site_refinement_flags_occupancy
_atom_site_disorder_assembly
_atom_site_disorder_group
C1 C 0.56398(11) 0.54586(3) 0.84768(11) 0.0292(3) Uani 1 1 d . . . . .
C2 C 0.55968(12) 0.50991(3) 0.85355(12) 0.0343(3) Uani 1 1 d . . . . .
H2 H 0.552107 0.498651 0.919771 0.041 Uiso 1 1 calc R U . . .
C3 C 0.56677(12) 0.49113(3) 0.76015(13) 0.0375(3) Uani 1 1 d . . . . .
H3 H 0.560549 0.466664 0.760197 0.045 Uiso 1 1 calc R U . . .
C4 C 0.58292(12) 0.50813(3) 0.66696(12) 0.0355(3) Uani 1 1 d . . . . .
H4 H 0.587868 0.495677 0.601987 0.043 Uiso 1 1 calc R U . . .
C5 C 0.59180(11) 0.54399(3) 0.67044(11) 0.0313(3) Uani 1 1 d . . . . .
C6 C 0.54421(11) 0.56724(3) 0.94360(11) 0.0296(3) Uani 1 1 d . . . . .
C7 C 0.47828(11) 0.62654(3) 0.97802(10) 0.0277(3) Uani 1 1 d . . . . .
C8 C 0.42463(11) 0.65610(3) 0.92000(10) 0.0276(2) Uani 1 1 d . . . . .
C9 C 0.38477(12) 0.68260(3) 0.97822(11) 0.0327(3) Uani 1 1 d . . . . .
H9 H 0.349321 0.702655 0.939233 0.039 Uiso 1 1 calc R U . . .
C10 C 0.39645(12) 0.67986(4) 1.09172(12) 0.0357(3) Uani 1 1 d . . . . .
H10 H 0.368719 0.697868 1.130930 0.043 Uiso 1 1 calc R U . . .
C11 C 0.44903(12) 0.65061(4) 1.14837(11) 0.0355(3) Uani 1 1 d . . . . .
H11 H 0.456818 0.648752 1.226625 0.043 Uiso 1 1 calc R U . . .
C12 C 0.49041(12) 0.62406(4) 1.09297(11) 0.0329(3) Uani 1 1 d . . . . .
H12 H 0.526807 0.604286 1.133111 0.039 Uiso 1 1 calc R U . . .
C13 C 0.35297(11) 0.68494(3) 0.63798(11) 0.0301(3) Uani 1 1 d . . . . .
C14 C 0.29732(11) 0.71540(3) 0.58533(11) 0.0333(3) Uani 1 1 d . . . . .
C15 C 0.28659(13) 0.71938(4) 0.47031(12) 0.0398(3) Uani 1 1 d . . . . .
H15 H 0.250115 0.739593 0.433159 0.048 Uiso 1 1 calc R U . . .
C16 C 0.32818(13) 0.69438(4) 0.41049(12) 0.0411(3) Uani 1 1 d . . . . .
H16 H 0.319338 0.697519 0.332490 0.049 Uiso 1 1 calc R U . . .
C17 C 0.38316(13) 0.66447(4) 0.46261(12) 0.0391(3) Uani 1 1 d . . . . .
H17 H 0.412068 0.647448 0.420678 0.047 Uiso 1 1 calc R U . . .
C18 C 0.39497(12) 0.65996(3) 0.57589(11) 0.0329(3) Uani 1 1 d . . . . .
H18 H 0.432054 0.639658 0.611911 0.039 Uiso 1 1 calc R U . . .
C19 C 0.61309(12) 0.56348(4) 0.57231(11) 0.0337(3) Uani 1 1 d . . . . .
C20 C 0.66761(11) 0.62283(4) 0.52617(11) 0.0337(3) Uani 1 1 d . . . . .
C21 C 0.68829(11) 0.65625(4) 0.57238(12) 0.0345(3) Uani 1 1 d . . . . .
C22 C 0.70937(13) 0.68360(4) 0.50651(13) 0.0423(3) Uani 1 1 d . . . . .
H22 H 0.721666 0.706209 0.537239 0.051 Uiso 1 1 calc R U . . .
C23 C 0.71246(14) 0.67803(5) 0.39711(14) 0.0489(4) Uani 1 1 d . . . . .
H23 H 0.726685 0.696712 0.352329 0.059 Uiso 1 1 calc R U . . .
C24 C 0.69470(13) 0.64503(5) 0.35283(13) 0.0472(4) Uani 1 1 d . . . . .
H24 H 0.698821 0.641229 0.277885 0.057 Uiso 1 1 calc R U . . .
C25 C 0.67103(12) 0.61737(4) 0.41540(12) 0.0406(3) Uani 1 1 d . . . . .
H25 H 0.657308 0.594984 0.383140 0.049 Uiso 1 1 calc R U . . .
C26 C 0.68187(12) 0.69430(4) 0.83155(13) 0.0379(3) Uani 1 1 d . . . . .
C27 C 0.62380(14) 0.72381(4) 0.86059(15) 0.0449(4) Uani 1 1 d . . . . .
C28 C 0.62877(15) 0.72895(4) 0.97360(15) 0.0503(4) Uani 1 1 d . . . . .
H28 H 0.588536 0.748150 0.995045 0.060 Uiso 1 1 calc R U . . .
C29 C 0.69102(15) 0.70663(5) 1.05454(15) 0.0520(4) Uani 1 1 d . . . . .
H29 H 0.693811 0.710796 1.130992 0.062 Uiso 1 1 calc R U . . .
C30 C 0.75004(15) 0.67799(4) 1.02571(14) 0.0488(4) Uani 1 1 d . . . . .
H30 H 0.793675 0.662853 1.081976 0.059 Uiso 1 1 calc R U . . .
C31 C 0.74409(13) 0.67199(4) 0.91444(13) 0.0417(3) Uani 1 1 d . . . . .
H31 H 0.782999 0.652352 0.894015 0.050 Uiso 1 1 calc R U . . .
C101 C 0.03138(11) 0.79553(3) 0.33064(10) 0.0275(3) Uani 1 1 d . . . . .
C102 C 0.00421(12) 0.76044(3) 0.32022(11) 0.0326(3) Uani 1 1 d . . . . .
H102 H 0.009833 0.746464 0.384617 0.039 Uiso 1 1 calc R U . . .
C103 C -0.03116(12) 0.74643(3) 0.21382(12) 0.0349(3) Uani 1 1 d . . . . .
H103 H -0.051913 0.722689 0.203846 0.042 Uiso 1 1 calc R U . . .
C104 C -0.03594(12) 0.76739(3) 0.12223(11) 0.0329(3) Uani 1 1 d . . . . .
H104 H -0.059545 0.758322 0.048374 0.039 Uiso 1 1 calc R U . . .
C105 C -0.00542(11) 0.80213(3) 0.14041(10) 0.0280(3) Uani 1 1 d . . . . .
C106 C 0.07127(11) 0.81140(3) 0.44531(10) 0.0278(3) Uani 1 1 d . . . . .
C107 C 0.14225(11) 0.86708(3) 0.53624(10) 0.0266(2) Uani 1 1 d . . . . .
C108 C 0.19248(11) 0.89856(3) 0.51413(10) 0.0267(2) Uani 1 1 d . . . . .
C109 C 0.24174(12) 0.92097(3) 0.60222(11) 0.0323(3) Uani 1 1 d . . . . .
H109 H 0.275772 0.942241 0.587569 0.039 Uiso 1 1 calc R U . . .
C110 C 0.24129(13) 0.91236(3) 0.71072(11) 0.0350(3) Uani 1 1 d . . . . .
H110 H 0.275339 0.927618 0.770604 0.042 Uiso 1 1 calc R U . . .
C111 C 0.19095(12) 0.88136(3) 0.73201(10) 0.0326(3) Uani 1 1 d . . . . .
H111 H 0.190831 0.875583 0.806769 0.039 Uiso 1 1 calc R U . . .
C112 C 0.14095(12) 0.85873(3) 0.64613(10) 0.0302(3) Uani 1 1 d . . . . .
H112 H 0.106020 0.837706 0.661673 0.036 Uiso 1 1 calc R U . . .
C113 C 0.24070(11) 0.93943(3) 0.27184(10) 0.0278(3) Uani 1 1 d . . . . .
C114 C 0.26541(11) 0.97393(3) 0.24761(11) 0.0302(3) Uani 1 1 d . . . . .
C115 C 0.27925(12) 0.98137(4) 0.13994(12) 0.0355(3) Uani 1 1 d . . . . .
H115 H 0.294934 1.004401 0.121247 0.043 Uiso 1 1 calc R U . . .
C116 C 0.27024(12) 0.95555(4) 0.06164(12) 0.0384(3) Uani 1 1 d . . . . .
H116 H 0.279279 0.961085 -0.010721 0.046 Uiso 1 1 calc R U . . .
C117 C 0.24814(12) 0.92149(4) 0.08633(11) 0.0370(3) Uani 1 1 d . . . . .
H117 H 0.243292 0.903865 0.031800 0.044 Uiso 1 1 calc R U . . .
C118 C 0.23338(11) 0.91363(3) 0.19088(11) 0.0316(3) Uani 1 1 d . . . . .
H118 H 0.218060 0.890442 0.208208 0.038 Uiso 1 1 calc R U . . .
C119 C -0.00696(11) 0.82527(3) 0.04186(10) 0.0286(3) Uani 1 1 d . . . . .
C120 C -0.03098(11) 0.88778(3) -0.00583(10) 0.0270(2) Uani 1 1 d . . . . .
C121 C -0.05734(11) 0.91951(3) 0.03832(10) 0.0264(2) Uani 1 1 d . . . . .
C122 C -0.07622(12) 0.94893(3) -0.02898(11) 0.0327(3) Uani 1 1 d . . . . .
H122 H -0.093733 0.970351 0.000849 0.039 Uiso 1 1 calc R U . . .
C123 C -0.06953(13) 0.94702(4) -0.13875(12) 0.0385(3) Uani 1 1 d . . . . .
H123 H -0.083189 0.967031 -0.184818 0.046 Uiso 1 1 calc R U . . .
C124 C -0.04273(13) 0.91572(4) -0.18164(11) 0.0380(3) Uani 1 1 d . . . . .
H124 H -0.037533 0.914592 -0.257121 0.046 Uiso 1 1 calc R U . . .
C125 C -0.02344(12) 0.88610(4) -0.11655(10) 0.0332(3) Uani 1 1 d . . . . .
H125 H -0.005263 0.864863 -0.147082 0.040 Uiso 1 1 calc R U . . .
C126 C -0.10168(10) 0.94632(3) 0.29977(10) 0.0262(2) Uani 1 1 d . . . . .
C127 C -0.11209(11) 0.97903(3) 0.34712(11) 0.0288(3) Uani 1 1 d . . . . .
C128 C -0.12954(12) 0.98014(3) 0.45552(11) 0.0323(3) Uani 1 1 d . . . . .
H128 H -0.135974 1.001844 0.489410 0.039 Uiso 1 1 calc R U . . .
C129 C -0.13748(12) 0.95014(3) 0.51344(10) 0.0322(3) Uani 1 1 d . . . . .
H129 H -0.149375 0.951455 0.586677 0.039 Uiso 1 1 calc R U . . .
C130 C -0.12824(12) 0.91781(3) 0.46579(11) 0.0329(3) Uani 1 1 d . . . . .
H130 H -0.134012 0.897269 0.506189 0.039 Uiso 1 1 calc R U . . .
C131 C -0.11066(11) 0.91605(3) 0.35958(10) 0.0299(3) Uani 1 1 d . . . . .
H131 H -0.104589 0.894167 0.326642 0.036 Uiso 1 1 calc R U . . .
N1 N 0.58024(9) 0.56276(3) 0.75855(9) 0.0280(2) Uani 1 1 d . . . . .
N2 N 0.51629(10) 0.60063(3) 0.91497(9) 0.0284(2) Uani 1 1 d . . . . .
H2A H 0.5120(15) 0.6058(4) 0.8430(15) 0.044(4) Uiso 1 1 d . . . . .
N3 N 0.41744(9) 0.65716(3) 0.80358(9) 0.0277(2) Uani 1 1 d . . . . .
N4 N 0.35994(9) 0.68277(3) 0.75345(9) 0.0294(2) Uani 1 1 d . . . . .
N5 N 0.26048(11) 0.74090(3) 0.64691(12) 0.0399(3) Uani 1 1 d . . . . .
H5A H 0.2032(18) 0.7559(5) 0.6097(16) 0.061(6) Uiso 1 1 d . . . . .
H5B H 0.2563(15) 0.7335(4) 0.7169(14) 0.042(4) Uiso 1 1 d . . . . .
N6 N 0.64276(10) 0.59698(3) 0.59612(10) 0.0323(2) Uani 1 1 d . . . . .
H6 H 0.6470(14) 0.6040(4) 0.6671(14) 0.039(4) Uiso 1 1 d . . . . .
N7 N 0.69073(10) 0.65963(3) 0.68718(10) 0.0341(2) Uani 1 1 d . . . . .
N8 N 0.67206(10) 0.69009(3) 0.71607(11) 0.0379(3) Uani 1 1 d . . . . .
N9 N 0.56395(14) 0.74649(4) 0.77898(16) 0.0575(4) Uani 1 1 d D . . . .
H9A H 0.512(2) 0.7612(6) 0.801(2) 0.108(9) Uiso 1 1 d D . . . .
H9B H 0.551(2) 0.7381(6) 0.7056(14) 0.082(7) Uiso 1 1 d D . . . .
N101 N 0.02585(9) 0.81632(3) 0.24262(8) 0.0260(2) Uani 1 1 d . . . . .
N102 N 0.09482(10) 0.84558(3) 0.44439(9) 0.0277(2) Uani 1 1 d . . . . .
H10A H 0.0941(14) 0.8541(4) 0.3795(13) 0.035(4) Uiso 1 1 d . . . . .
N103 N 0.19381(9) 0.90429(3) 0.40081(8) 0.0265(2) Uani 1 1 d . . . . .
N104 N 0.23115(9) 0.93383(3) 0.38210(9) 0.0279(2) Uani 1 1 d . . . . .
N105 N 0.27083(11) 0.99938(3) 0.32537(11) 0.0377(3) Uani 1 1 d D . . . .
H10B H 0.3186(17) 1.0188(5) 0.3202(17) 0.071(6) Uiso 1 1 d D . . . .
H10C H 0.2815(17) 0.9912(5) 0.3990(13) 0.061(5) Uiso 1 1 d D . . . .
N106 N -0.01420(10) 0.85926(3) 0.06596(9) 0.0276(2) Uani 1 1 d . . . . .
H106 H -0.0163(13) 0.8641(4) 0.1326(13) 0.032(4) Uiso 1 1 d . . . . .
N107 N -0.06713(9) 0.91830(3) 0.15049(8) 0.0259(2) Uani 1 1 d . . . . .
N108 N -0.08564(9) 0.94726(3) 0.19026(8) 0.0269(2) Uani 1 1 d . . . . .
N109 N -0.10661(12) 1.00859(3) 0.28826(11) 0.0385(3) Uani 1 1 d . . . . .
H10D H -0.0914(17) 1.0066(5) 0.2188(17) 0.061(6) Uiso 1 1 d . . . . .
H10E H -0.1000(17) 1.0281(5) 0.3231(16) 0.060(6) Uiso 1 1 d . . . . .
O1 O 0.54996(9) 0.55435(2) 1.03553(8) 0.0387(2) Uani 1 1 d . . . . .
O2 O 0.60425(10) 0.54940(3) 0.48138(9) 0.0470(3) Uani 1 1 d . . . . .
O101 O 0.08129(9) 0.79376(2) 0.52984(7) 0.0346(2) Uani 1 1 d . . . . .
O102 O -0.00313(9) 0.81325(2) -0.04882(8) 0.0373(2) Uani 1 1 d . . . . .

loop_
_atom_site_aniso_label
_atom_site_aniso_U_11
_atom_site_aniso_U_22
_atom_site_aniso_U_33
_atom_site_aniso_U_23
_atom_site_aniso_U_13
_atom_site_aniso_U_12
C1 0.0257(6) 0.0238(6) 0.0344(6) 0.0014(5) 0.0012(5) 0.0019(5)
C2 0.0319(7) 0.0247(6) 0.0422(7) 0.0036(5) 0.0017(5) 0.0026(5)
C3 0.0336(7) 0.0205(6) 0.0532(8) -0.0017(6) 0.0016(6) 0.0039(5)
C4 0.0309(6) 0.0277(7) 0.0451(8) -0.0090(6) 0.0045(6) 0.0039(5)
C5 0.0263(6) 0.0274(6) 0.0382(7) -0.0066(5) 0.0043(5) 0.0012(5)
C6 0.0293(6) 0.0244(6) 0.0326(6) 0.0031(5) 0.0032(5) 0.0000(5)
C7 0.0269(6) 0.0256(6) 0.0306(6) -0.0010(5) 0.0071(5) -0.0014(5)
C8 0.0272(6) 0.0248(6) 0.0305(6) -0.0006(5) 0.0067(5) -0.0027(5)
C9 0.0326(6) 0.0267(6) 0.0390(7) -0.0016(5) 0.0093(5) 0.0009(5)
C10 0.0355(7) 0.0350(7) 0.0383(7) -0.0085(6) 0.0123(6) -0.0002(6)
C11 0.0351(7) 0.0422(8) 0.0302(6) -0.0039(6) 0.0100(5) -0.0027(6)
C12 0.0349(7) 0.0331(7) 0.0297(6) 0.0028(5) 0.0067(5) 0.0000(5)
C13 0.0282(6) 0.0276(6) 0.0325(6) 0.0041(5) 0.0043(5) -0.0022(5)
C14 0.0293(6) 0.0277(6) 0.0404(7) 0.0065(5) 0.0045(5) -0.0036(5)
C15 0.0370(7) 0.0364(8) 0.0423(8) 0.0139(6) 0.0031(6) -0.0023(6)
C16 0.0394(7) 0.0487(9) 0.0328(7) 0.0084(6) 0.0046(6) -0.0038(6)
C17 0.0366(7) 0.0436(8) 0.0348(7) 0.0000(6) 0.0051(6) 0.0008(6)
C18 0.0307(6) 0.0315(7) 0.0337(7) 0.0029(5) 0.0030(5) 0.0010(5)
C19 0.0315(6) 0.0322(7) 0.0372(7) -0.0083(5) 0.0085(5) 0.0011(5)
C20 0.0268(6) 0.0388(7) 0.0352(7) 0.0038(6) 0.0074(5) 0.0037(5)
C21 0.0268(6) 0.0357(7) 0.0395(7) 0.0054(6) 0.0055(5) 0.0014(5)
C22 0.0328(7) 0.0419(8) 0.0498(8) 0.0122(7) 0.0059(6) 0.0009(6)
C23 0.0378(8) 0.0584(10) 0.0480(9) 0.0220(8) 0.0064(6) 0.0017(7)
C24 0.0358(7) 0.0694(11) 0.0352(7) 0.0127(7) 0.0067(6) 0.0061(7)
C25 0.0336(7) 0.0522(9) 0.0352(7) 0.0023(6) 0.0072(6) 0.0050(6)
C26 0.0338(7) 0.0280(7) 0.0512(8) -0.0072(6) 0.0097(6) -0.0073(5)
C27 0.0392(8) 0.0282(7) 0.0662(10) -0.0090(7) 0.0116(7) -0.0071(6)
C28 0.0470(9) 0.0364(8) 0.0706(11) -0.0193(8) 0.0210(8) -0.0086(7)
C29 0.0524(9) 0.0518(10) 0.0554(10) -0.0191(8) 0.0204(8) -0.0166(8)
C30 0.0508(9) 0.0471(9) 0.0472(9) -0.0074(7) 0.0098(7) -0.0036(7)
C31 0.0409(8) 0.0364(8) 0.0470(8) -0.0064(6) 0.0096(6) -0.0005(6)
C101 0.0301(6) 0.0208(6) 0.0312(6) 0.0043(5) 0.0067(5) 0.0022(5)
C102 0.0374(7) 0.0228(6) 0.0371(7) 0.0046(5) 0.0088(5) 0.0007(5)
C103 0.0408(7) 0.0194(6) 0.0448(8) -0.0018(5) 0.0116(6) -0.0004(5)
C104 0.0381(7) 0.0252(6) 0.0352(7) -0.0042(5) 0.0092(5) 0.0027(5)
C105 0.0303(6) 0.0231(6) 0.0311(6) -0.0006(5) 0.0085(5) 0.0044(5)
C106 0.0299(6) 0.0210(6) 0.0311(6) 0.0061(5) 0.0054(5) 0.0011(5)
C107 0.0298(6) 0.0216(6) 0.0268(6) 0.0024(4) 0.0046(5) 0.0033(5)
C108 0.0306(6) 0.0223(6) 0.0267(6) 0.0019(5) 0.0061(5) 0.0028(5)
C109 0.0415(7) 0.0239(6) 0.0312(6) -0.0005(5) 0.0087(5) -0.0008(5)
C110 0.0453(8) 0.0301(7) 0.0296(6) -0.0050(5) 0.0094(6) 0.0016(6)
C111 0.0404(7) 0.0323(7) 0.0265(6) 0.0021(5) 0.0113(5) 0.0069(5)
C112 0.0347(6) 0.0252(6) 0.0315(6) 0.0049(5) 0.0097(5) 0.0026(5)
C113 0.0251(6) 0.0272(6) 0.0293(6) 0.0062(5) 0.0036(5) -0.0013(5)
C114 0.0269(6) 0.0260(6) 0.0361(7) 0.0051(5) 0.0055(5) -0.0006(5)
C115 0.0296(6) 0.0333(7) 0.0441(8) 0.0144(6) 0.0102(5) -0.0002(5)
C116 0.0335(7) 0.0502(8) 0.0324(7) 0.0064(6) 0.0097(5) 0.0010(6)
C117 0.0339(7) 0.0442(8) 0.0324(7) -0.0036(6) 0.0077(5) -0.0024(6)
C118 0.0289(6) 0.0329(7) 0.0318(6) 0.0005(5) 0.0052(5) -0.0040(5)
C119 0.0312(6) 0.0260(6) 0.0289(6) -0.0024(5) 0.0083(5) 0.0031(5)
C120 0.0278(6) 0.0279(6) 0.0255(6) 0.0040(5) 0.0071(5) 0.0017(5)
C121 0.0263(6) 0.0275(6) 0.0254(6) 0.0039(5) 0.0070(5) 0.0013(5)
C122 0.0352(7) 0.0306(7) 0.0337(6) 0.0078(5) 0.0113(5) 0.0067(5)
C123 0.0422(8) 0.0404(8) 0.0353(7) 0.0161(6) 0.0142(6) 0.0103(6)
C124 0.0424(7) 0.0474(8) 0.0269(6) 0.0091(6) 0.0138(5) 0.0080(6)
C125 0.0371(7) 0.0369(7) 0.0273(6) 0.0017(5) 0.0116(5) 0.0042(6)
C126 0.0251(6) 0.0263(6) 0.0263(6) -0.0001(5) 0.0047(4) 0.0018(5)
C127 0.0267(6) 0.0253(6) 0.0333(6) -0.0013(5) 0.0057(5) -0.0011(5)
C128 0.0322(6) 0.0307(7) 0.0331(6) -0.0075(5) 0.0069(5) 0.0004(5)
C129 0.0325(6) 0.0376(7) 0.0258(6) -0.0013(5) 0.0062(5) 0.0030(5)
C130 0.0390(7) 0.0303(7) 0.0293(6) 0.0048(5) 0.0085(5) 0.0056(5)
C131 0.0351(7) 0.0249(6) 0.0297(6) 0.0008(5) 0.0082(5) 0.0050(5)
N1 0.0258(5) 0.0236(5) 0.0331(5) -0.0026(4) 0.0044(4) 0.0011(4)
N2 0.0353(6) 0.0230(5) 0.0259(5) 0.0022(4) 0.0062(4) 0.0020(4)
N3 0.0292(5) 0.0220(5) 0.0308(5) 0.0018(4) 0.0054(4) -0.0005(4)
N4 0.0295(5) 0.0231(5) 0.0342(5) 0.0039(4) 0.0058(4) 0.0005(4)
N5 0.0423(7) 0.0278(6) 0.0481(7) 0.0102(5) 0.0085(6) 0.0068(5)
N6 0.0347(6) 0.0307(6) 0.0319(6) -0.0031(4) 0.0093(5) 0.0002(5)
N7 0.0300(5) 0.0287(6) 0.0424(6) -0.0008(5) 0.0072(5) -0.0023(4)
N8 0.0334(6) 0.0277(6) 0.0506(7) -0.0017(5) 0.0070(5) -0.0037(5)
N9 0.0563(9) 0.0330(7) 0.0788(11) -0.0060(7) 0.0091(8) 0.0065(6)
N101 0.0283(5) 0.0206(5) 0.0287(5) 0.0021(4) 0.0064(4) 0.0026(4)
N102 0.0353(6) 0.0210(5) 0.0250(5) 0.0050(4) 0.0043(4) -0.0012(4)
N103 0.0298(5) 0.0210(5) 0.0277(5) 0.0038(4) 0.0054(4) 0.0007(4)
N104 0.0308(5) 0.0219(5) 0.0293(5) 0.0034(4) 0.0043(4) -0.0014(4)
N105 0.0448(7) 0.0270(6) 0.0428(7) 0.0013(5) 0.0139(5) -0.0027(5)
N106 0.0370(6) 0.0241(5) 0.0229(5) 0.0007(4) 0.0096(4) 0.0019(4)
N107 0.0278(5) 0.0237(5) 0.0260(5) 0.0014(4) 0.0064(4) 0.0020(4)
N108 0.0279(5) 0.0239(5) 0.0286(5) 0.0009(4) 0.0068(4) 0.0013(4)
N109 0.0542(7) 0.0231(6) 0.0416(7) -0.0028(5) 0.0184(6) -0.0039(5)
O1 0.0518(6) 0.0289(5) 0.0346(5) 0.0087(4) 0.0097(4) 0.0041(4)
O2 0.0596(7) 0.0438(6) 0.0409(6) -0.0157(5) 0.0192(5) -0.0065(5)
O101 0.0467(5) 0.0236(4) 0.0314(5) 0.0087(4) 0.0059(4) -0.0013(4)
O102 0.0501(6) 0.0330(5) 0.0309(5) -0.0042(4) 0.0141(4) 0.0059(4)

loop_
_atom_type_symbol
_atom_type_description
_atom_type_scat_dispersion_real
_atom_type_scat_dispersion_imag
_atom_type_scat_source
C C 0.0181 0.0091 'International Tables Vol C Tables 4.2.6.8 and 6.1.1.4'
H H 0.0000 0.0000 'International Tables Vol C Tables 4.2.6.8 and 6.1.1.4'
N N 0.0311 0.0180 'International Tables Vol C Tables 4.2.6.8 and 6.1.1.4'
O O 0.0492 0.0322 'International Tables Vol C Tables 4.2.6.8 and 6.1.1.4'

loop_
_exptl_crystal_face_index_h
_exptl_crystal_face_index_k
_exptl_crystal_face_index_l
_exptl_crystal_face_perp_dist
-6 2 7 0.0329
7 7 1 0.0483
7 4 -2 0.0439
5 -3 -7 0.0384
3 -6 -8 0.0400
-7 -4 3 0.0525
0 -25 1 0.0357
0 25 0 0.0377
-3 15 -4 0.0551
-4 5 -5 0.0643
-4 -11 -5 0.0699
1 -24 2 0.0450
4 -18 -5 0.0350
6 -13 -1 0.0481
4 21 -3 0.0358
5 19 0 0.0382
-1 5 -7 0.0507
-4 21 2 0.0478
7 -5 2 0.0560

loop_
_geom_angle_atom_site_label_1
_geom_angle_atom_site_label_2
_geom_angle_atom_site_label_3
_geom_angle
_geom_angle_site_symmetry_1
_geom_angle_site_symmetry_3
_geom_angle_publ_flag
C2 C1 C6 119.46(12) . . ?
N1 C1 C2 123.12(12) . . ?
N1 C1 C6 117.37(11) . . ?
C1 C2 H2 121.0 . . ?
C3 C2 C1 118.06(13) . . ?
C3 C2 H2 121.0 . . ?
C2 C3 H3 120.2 . . ?
C4 C3 C2 119.63(12) . . ?
C4 C3 H3 120.2 . . ?
C3 C4 H4 120.8 . . ?
C3 C4 C5 118.35(13) . . ?
C5 C4 H4 120.8 . . ?
C4 C5 C19 120.19(12) . . ?
N1 C5 C4 122.89(13) . . ?
N1 C5 C19 116.92(11) . . ?
N2 C6 C1 113.05(11) . . ?
O1 C6 C1 121.31(11) . . ?
O1 C6 N2 125.59(12) . . ?
C12 C7 C8 119.43(12) . . ?
C12 C7 N2 123.34(11) . . ?
N2 C7 C8 117.22(11) . . ?
C7 C8 N3 116.32(11) . . ?
C9 C8 C7 119.72(12) . . ?
C9 C8 N3 123.94(11) . . ?
C8 C9 H9 119.7 . . ?
C10 C9 C8 120.50(12) . . ?
C10 C9 H9 119.7 . . ?
C9 C10 H10 120.2 . . ?
C9 C10 C11 119.50(12) . . ?
C11 C10 H10 120.2 . . ?
C10 C11 H11 119.4 . . ?
C12 C11 C10 121.26(12) . . ?
C12 C11 H11 119.4 . . ?
C7 C12 H12 120.2 . . ?
C11 C12 C7 119.57(12) . . ?
C11 C12 H12 120.2 . . ?
C18 C13 C14 120.33(12) . . ?
C18 C13 N4 125.15(11) . . ?
N4 C13 C14 114.52(12) . . ?
C15 C14 C13 117.89(13) . . ?
N5 C14 C13 120.70(12) . . ?
N5 C14 C15 121.34(12) . . ?
C14 C15 H15 119.6 . . ?
C16 C15 C14 120.89(13) . . ?
C16 C15 H15 119.6 . . ?
C15 C16 H16 119.5 . . ?
C15 C16 C17 121.08(13) . . ?
C17 C16 H16 119.5 . . ?
C16 C17 H17 120.4 . . ?
C18 C17 C16 119.16(14) . . ?
C18 C17 H17 120.4 . . ?
C13 C18 H18 119.7 . . ?
C17 C18 C13 120.66(13) . . ?
C17 C18 H18 119.7 . . ?
N6 C19 C5 113.02(11) . . ?
O2 C19 C5 121.48(13) . . ?
O2 C19 N6 125.50(14) . . ?
C25 C20 C21 119.46(13) . . ?
C25 C20 N6 123.97(13) . . ?
N6 C20 C21 116.56(12) . . ?
C20 C21 N7 116.61(12) . . ?
C22 C21 C20 119.86(13) . . ?
C22 C21 N7 123.49(13) . . ?
C21 C22 H22 119.8 . . ?
C23 C22 C21 120.35(15) . . ?
C23 C22 H22 119.8 . . ?
C22 C23 H23 120.2 . . ?
C22 C23 C24 119.59(15) . . ?
C24 C23 H23 120.2 . . ?
C23 C24 H24 119.2 . . ?
C23 C24 C25 121.51(15) . . ?
C25 C24 H24 119.2 . . ?
C20 C25 H25 120.4 . . ?
C24 C25 C20 119.20(15) . . ?
C24 C25 H25 120.4 . . ?
C31 C26 C27 120.28(14) . . ?
C31 C26 N8 124.40(13) . . ?
N8 C26 C27 115.32(13) . . ?
C28 C27 C26 117.79(15) . . ?
N9 C27 C26 120.64(16) . . ?
N9 C27 C28 121.58(15) . . ?
C27 C28 H28 119.4 . . ?
C29 C28 C27 121.10(15) . . ?
C29 C28 H28 119.4 . . ?
C28 C29 H29 119.6 . . ?
C28 C29 C30 120.87(16) . . ?
C30 C29 H29 119.6 . . ?
C29 C30 H30 120.5 . . ?
C31 C30 C29 119.01(16) . . ?
C31 C30 H30 120.5 . . ?
C26 C31 H31 119.5 . . ?
C30 C31 C26 120.92(14) . . ?
C30 C31 H31 119.5 . . ?
C102 C101 C106 119.55(11) . . ?
N101 C101 C102 123.19(12) . . ?
N101 C101 C106 117.25(10) . . ?
C101 C102 H102 120.8 . . ?
C103 C102 C101 118.37(12) . . ?
C103 C102 H102 120.8 . . ?
C102 C103 H103 120.4 . . ?
C104 C103 C102 119.18(12) . . ?
C104 C103 H103 120.4 . . ?
C103 C104 H104 120.7 . . ?
C103 C104 C105 118.64(12) . . ?
C105 C104 H104 120.7 . . ?
C104 C105 C119 119.53(11) . . ?
N101 C105 C104 122.95(12) . . ?
N101 C105 C119 117.52(11) . . ?
N102 C106 C101 113.96(10) . . ?
O101 C106 C101 120.84(11) . . ?
O101 C106 N102 125.19(12) . . ?
C112 C107 C108 119.70(11) . . ?
C112 C107 N102 123.31(11) . . ?
N102 C107 C108 116.98(11) . . ?
C107 C108 N103 115.79(10) . . ?
C109 C108 C107 119.65(11) . . ?
C109 C108 N103 124.48(11) . . ?
C108 C109 H109 119.9 . . ?
C110 C109 C108 120.29(12) . . ?
C110 C109 H109 119.9 . . ?
C109 C110 H110 120.1 . . ?
C109 C110 C111 119.83(12) . . ?
C111 C110 H110 120.1 . . ?
C110 C111 H111 119.5 . . ?
C112 C111 C110 121.07(12) . . ?
C112 C111 H111 119.5 . . ?
C107 C112 H112 120.3 . . ?
C111 C112 C107 119.45(12) . . ?
C111 C112 H112 120.3 . . ?
C118 C113 C114 120.09(12) . . ?
C118 C113 N104 125.03(11) . . ?
N104 C113 C114 114.80(11) . . ?
C115 C114 C113 118.08(12) . . ?
N105 C114 C113 120.54(12) . . ?
N105 C114 C115 121.32(12) . . ?
C114 C115 H115 119.7 . . ?
C116 C115 C114 120.53(12) . . ?
C116 C115 H115 119.7 . . ?
C115 C116 H116 119.3 . . ?
C115 C116 C117 121.31(13) . . ?
C117 C116 H116 119.3 . . ?
C116 C117 H117 120.4 . . ?
C118 C117 C116 119.19(13) . . ?
C118 C117 H117 120.4 . . ?
C113 C118 H118 119.6 . . ?
C117 C118 C113 120.78(13) . . ?
C117 C118 H118 119.6 . . ?
N106 C119 C105 112.83(10) . . ?
O102 C119 C105 121.12(11) . . ?
O102 C119 N106 126.04(12) . . ?
C125 C120 C121 119.64(11) . . ?
C125 C120 N106 123.48(12) . . ?
N106 C120 C121 116.88(10) . . ?
C120 C121 N107 115.34(10) . . ?
C122 C121 C120 119.89(11) . . ?
C122 C121 N107 124.72(11) . . ?
C121 C122 H122 119.9 . . ?
C123 C122 C121 120.18(13) . . ?
C123 C122 H122 119.9 . . ?
C122 C123 H123 120.2 . . ?
C122 C123 C124 119.69(12) . . ?
C124 C123 H123 120.2 . . ?
C123 C124 H124 119.3 . . ?
C125 C124 C123 121.31(12) . . ?
C125 C124 H124 119.3 . . ?
C120 C125 H125 120.4 . . ?
C124 C125 C120 119.29(13) . . ?
C124 C125 H125 120.4 . . ?
C131 C126 C127 120.35(11) . . ?
C131 C126 N108 124.84(11) . . ?
N108 C126 C127 114.78(11) . . ?
C128 C127 C126 118.03(11) . . ?
N109 C127 C126 120.70(12) . . ?
N109 C127 C128 121.27(12) . . ?
C127 C128 H128 119.6 . . ?
C129 C128 C127 120.88(12) . . ?
C129 C128 H128 119.6 . . ?
C128 C129 H129 119.6 . . ?
C128 C129 C130 120.87(12) . . ?
C130 C129 H129 119.6 . . ?
C129 C130 H130 120.3 . . ?
C131 C130 C129 119.33(12) . . ?
C131 C130 H130 120.3 . . ?
C126 C131 H131 119.7 . . ?
C130 C131 C126 120.53(12) . . ?
C130 C131 H131 119.7 . . ?
C1 N1 C5 117.83(11) . . ?
C6 N2 C7 128.46(11) . . ?
C6 N2 H2A 114.8(11) . . ?
C7 N2 H2A 116.2(11) . . ?
N4 N3 C8 113.97(10) . . ?
N3 N4 C13 115.41(11) . . ?
C14 N5 H5A 117.7(12) . . ?
C14 N5 H5B 112.9(10) . . ?
H5A N5 H5B 117.7(16) . . ?
C19 N6 C20 129.17(12) . . ?
C19 N6 H6 116.4(10) . . ?
C20 N6 H6 114.4(10) . . ?
N8 N7 C21 113.99(12) . . ?
N7 N8 C26 114.63(12) . . ?
C27 N9 H9A 114.9(17) . . ?
C27 N9 H9B 114.4(14) . . ?
H9A N9 H9B 123(2) . . ?
C105 N101 C101 117.63(10) . . ?
C106 N102 C107 127.81(11) . . ?
C106 N102 H10A 115.3(10) . . ?
C107 N102 H10A 115.6(10) . . ?
N104 N103 C108 114.28(10) . . ?
N103 N104 C113 115.46(10) . . ?
C114 N105 H10B 116.7(13) . . ?
C114 N105 H10C 114.0(12) . . ?
H10B N105 H10C 113.5(17) . . ?
C119 N106 C120 129.30(11) . . ?
C119 N106 H106 116.4(10) . . ?
C120 N106 H106 114.0(10) . . ?
N108 N107 C121 114.42(10) . . ?
N107 N108 C126 115.21(10) . . ?
C127 N109 H10D 118.1(12) . . ?
C127 N109 H10E 118.6(13) . . ?
H10D N109 H10E 121.5(18) . . ?

loop_
_geom_bond_atom_site_label_1
_geom_bond_atom_site_label_2
_geom_bond_distance
_geom_bond_site_symmetry_2
_geom_bond_publ_flag
C1 C2 1.3952(18) . ?
C1 C6 1.5093(18) . ?
C1 N1 1.3341(17) . ?
C2 H2 0.9500 . ?
C2 C3 1.383(2) . ?
C3 H3 0.9500 . ?
C3 C4 1.379(2) . ?
C4 H4 0.9500 . ?
C4 C5 1.3916(19) . ?
C5 C19 1.500(2) . ?
C5 N1 1.3430(16) . ?
C6 N2 1.3572(16) . ?
C6 O1 1.2260(15) . ?
C7 C8 1.4078(17) . ?
C7 C12 1.3934(17) . ?
C7 N2 1.4070(16) . ?
C8 C9 1.3966(18) . ?
C8 N3 1.4189(16) . ?
C9 H9 0.9500 . ?
C9 C10 1.3771(19) . ?
C10 H10 0.9500 . ?
C10 C11 1.387(2) . ?
C11 H11 0.9500 . ?
C11 C12 1.3860(19) . ?
C12 H12 0.9500 . ?
C13 C14 1.4195(18) . ?
C13 C18 1.3961(19) . ?
C13 N4 1.4097(16) . ?
C14 C15 1.402(2) . ?
C14 N5 1.3781(19) . ?
C15 H15 0.9500 . ?
C15 C16 1.377(2) . ?
C16 H16 0.9500 . ?
C16 C17 1.397(2) . ?
C17 H17 0.9500 . ?
C17 C18 1.3812(19) . ?
C18 H18 0.9500 . ?
C19 N6 1.3544(17) . ?
C19 O2 1.2285(16) . ?
C20 C21 1.410(2) . ?
C20 C25 1.3943(19) . ?
C20 N6 1.3989(17) . ?
C21 C22 1.394(2) . ?
C21 N7 1.4164(18) . ?
C22 H22 0.9500 . ?
C22 C23 1.377(2) . ?
C23 H23 0.9500 . ?
C23 C24 1.384(3) . ?
C24 H24 0.9500 . ?
C24 C25 1.388(2) . ?
C25 H25 0.9500 . ?
C26 C27 1.417(2) . ?
C26 C31 1.392(2) . ?
C26 N8 1.4105(19) . ?
C27 C28 1.396(2) . ?
C27 N9 1.382(2) . ?
C28 H28 0.9500 . ?
C28 C29 1.377(3) . ?
C29 H29 0.9500 . ?
C29 C30 1.395(2) . ?
C30 H30 0.9500 . ?
C30 C31 1.377(2) . ?
C31 H31 0.9500 . ?
C101 C102 1.3931(17) . ?
C101 C106 1.5040(17) . ?
C101 N101 1.3404(15) . ?
C102 H102 0.9500 . ?
C102 C103 1.3833(19) . ?
C103 H103 0.9500 . ?
C103 C104 1.3814(19) . ?
C104 H104 0.9500 . ?
C104 C105 1.3940(18) . ?
C105 C119 1.5073(17) . ?
C105 N101 1.3388(16) . ?
C106 N102 1.3514(16) . ?
C106 O101 1.2278(15) . ?
C107 C108 1.4068(17) . ?
C107 C112 1.3984(17) . ?
C107 N102 1.4010(16) . ?
C108 C109 1.3944(17) . ?
C108 N103 1.4204(15) . ?
C109 H109 0.9500 . ?
C109 C110 1.3817(18) . ?
C110 H110 0.9500 . ?
C110 C111 1.3882(19) . ?
C111 H111 0.9500 . ?
C111 C112 1.3833(18) . ?
C112 H112 0.9500 . ?
C113 C114 1.4135(17) . ?
C113 C118 1.4002(18) . ?
C113 N104 1.4103(16) . ?
C114 C115 1.4086(18) . ?
C114 N105 1.3659(18) . ?
C115 H115 0.9500 . ?
C115 C116 1.376(2) . ?
C116 H116 0.9500 . ?
C116 C117 1.392(2) . ?
C117 H117 0.9500 . ?
C117 C118 1.3785(18) . ?
C118 H118 0.9500 . ?
C119 N106 1.3562(16) . ?
C119 O102 1.2236(15) . ?
C120 C121 1.4083(17) . ?
C120 C125 1.3933(17) . ?
C120 N106 1.3983(15) . ?
C121 C122 1.3938(17) . ?
C121 N107 1.4188(15) . ?
C122 H122 0.9500 . ?
C122 C123 1.3789(19) . ?
C123 H123 0.9500 . ?
C123 C124 1.389(2) . ?
C124 H124 0.9500 . ?
C124 C125 1.3851(19) . ?
C125 H125 0.9500 . ?
C126 C127 1.4127(17) . ?
C126 C131 1.4027(17) . ?
C126 N108 1.4112(15) . ?
C127 C128 1.4041(18) . ?
C127 N109 1.3659(17) . ?
C128 H128 0.9500 . ?
C128 C129 1.3790(19) . ?
C129 H129 0.9500 . ?
C129 C130 1.3985(18) . ?
C130 H130 0.9500 . ?
C130 C131 1.3790(17) . ?
C131 H131 0.9500 . ?
N2 H2A 0.900(17) . ?
N3 N4 1.2645(14) . ?
N5 H5A 0.91(2) . ?
N5 H5B 0.923(17) . ?
N6 H6 0.906(17) . ?
N7 N8 1.2664(16) . ?
N9 H9A 0.917(17) . ?
N9 H9B 0.938(16) . ?
N102 H10A 0.865(16) . ?
N103 N104 1.2643(14) . ?
N105 H10B 0.946(15) . ?
N105 H10C 0.940(14) . ?
N106 H106 0.850(15) . ?
N107 N108 1.2639(14) . ?
N109 H10D 0.92(2) . ?
N109 H10E 0.86(2) . ?

loop_
_geom_hbond_atom_site_label_D
_geom_hbond_atom_site_label_H
_geom_hbond_atom_site_label_A
_geom_hbond_distance_DH
_geom_hbond_distance_HA
_geom_hbond_distance_DA
_geom_hbond_angle_DHA
_geom_hbond_site_symmetry_A
_geom_hbond_publ_flag
N2 H2A N1 0.900(17) 2.216(17) 2.6750(15) 111.1(13) . yes
N5 H5A O101 0.91(2) 2.10(2) 3.0086(15) 175.2(18) . yes
N6 H6 N7 0.906(17) 2.212(16) 2.6714(16) 110.8(12) . yes
N102 H10A N101 0.865(16) 2.223(15) 2.6670(14) 111.7(12) . yes
N105 H10B O1 0.946(15) 2.449(18) 3.1571(15) 131.6(16) 2_656 yes
N106 H106 N101 0.850(15) 2.272(15) 2.6870(14) 110.2(12) . yes
N106 H106 N107 0.850(15) 2.206(15) 2.6483(14) 112.3(12) . yes

loop_
_geom_torsion_atom_site_label_1
_geom_torsion_atom_site_label_2
_geom_torsion_atom_site_label_3
_geom_torsion_atom_site_label_4
_geom_torsion
_geom_torsion_site_symmetry_1
_geom_torsion_site_symmetry_2
_geom_torsion_site_symmetry_3
_geom_torsion_site_symmetry_4
_geom_torsion_publ_flag
C1 C2 C3 C4 2.80(19) . . . . ?
C1 C6 N2 C7 171.56(11) . . . . ?
C2 C1 C6 N2 -161.94(11) . . . . ?
C2 C1 C6 O1 15.87(18) . . . . ?
C2 C1 N1 C5 0.63(18) . . . . ?
C2 C3 C4 C5 0.11(19) . . . . ?
C3 C4 C5 C19 178.16(12) . . . . ?
C3 C4 C5 N1 -2.93(19) . . . . ?
C4 C5 C19 N6 -167.80(12) . . . . ?
C4 C5 C19 O2 11.8(2) . . . . ?
C4 C5 N1 C1 2.55(18) . . . . ?
C5 C19 N6 C20 -179.31(12) . . . . ?
C6 C1 C2 C3 173.95(11) . . . . ?
C6 C1 N1 C5 -176.66(11) . . . . ?
C7 C8 C9 C10 -0.66(19) . . . . ?
C7 C8 N3 N4 174.47(11) . . . . ?
C8 C7 C12 C11 0.30(19) . . . . ?
C8 C7 N2 C6 -163.36(12) . . . . ?
C8 C9 C10 C11 0.4(2) . . . . ?
C8 N3 N4 C13 178.89(10) . . . . ?
C9 C8 N3 N4 -7.10(17) . . . . ?
C9 C10 C11 C12 0.2(2) . . . . ?
C10 C11 C12 C7 -0.5(2) . . . . ?
C12 C7 C8 C9 0.29(18) . . . . ?
C12 C7 C8 N3 178.78(11) . . . . ?
C12 C7 N2 C6 16.1(2) . . . . ?
C13 C14 C15 C16 0.4(2) . . . . ?
C14 C13 C18 C17 0.0(2) . . . . ?
C14 C13 N4 N3 -174.69(11) . . . . ?
C14 C15 C16 C17 -0.5(2) . . . . ?
C15 C16 C17 C18 0.4(2) . . . . ?
C16 C17 C18 C13 -0.2(2) . . . . ?
C18 C13 C14 C15 -0.11(19) . . . . ?
C18 C13 C14 N5 -177.04(12) . . . . ?
C18 C13 N4 N3 5.70(18) . . . . ?
C19 C5 N1 C1 -178.50(11) . . . . ?
C20 C21 C22 C23 -1.3(2) . . . . ?
C20 C21 N7 N8 -159.07(12) . . . . ?
C21 C20 C25 C24 0.0(2) . . . . ?
C21 C20 N6 C19 175.86(13) . . . . ?
C21 C22 C23 C24 -0.1(2) . . . . ?
C21 N7 N8 C26 -176.09(11) . . . . ?
C22 C21 N7 N8 23.37(18) . . . . ?
C22 C23 C24 C25 1.5(2) . . . . ?
C23 C24 C25 C20 -1.4(2) . . . . ?
C25 C20 C21 C22 1.36(19) . . . . ?
C25 C20 C21 N7 -176.29(12) . . . . ?
C25 C20 N6 C19 -3.2(2) . . . . ?
C26 C27 C28 C29 1.9(2) . . . . ?
C27 C26 C31 C30 0.3(2) . . . . ?
C27 C26 N8 N7 -159.50(12) . . . . ?
C27 C28 C29 C30 -0.7(2) . . . . ?
C28 C29 C30 C31 -0.8(2) . . . . ?
C29 C30 C31 C26 1.0(2) . . . . ?
C31 C26 C27 C28 -1.7(2) . . . . ?
C31 C26 C27 N9 178.63(14) . . . . ?
C31 C26 N8 N7 21.13(19) . . . . ?
C101 C102 C103 C104 1.3(2) . . . . ?
C101 C106 N102 C107 -174.50(11) . . . . ?
C102 C101 C106 N102 -179.93(12) . . . . ?
C102 C101 C106 O101 0.71(19) . . . . ?
C102 C101 N101 C105 -1.21(18) . . . . ?
C102 C103 C104 C105 -0.4(2) . . . . ?
C103 C104 C105 C119 178.44(12) . . . . ?
C103 C104 C105 N101 -1.5(2) . . . . ?
C104 C105 C119 N106 159.81(12) . . . . ?
C104 C105 C119 O102 -19.49(19) . . . . ?
C104 C105 N101 C101 2.27(18) . . . . ?
C105 C119 N106 C120 -172.09(12) . . . . ?
C106 C101 C102 C103 -179.40(12) . . . . ?
C106 C101 N101 C105 177.65(11) . . . . ?
C107 C108 C109 C110 -0.04(19) . . . . ?
C107 C108 N103 N104 174.95(11) . . . . ?
C108 C107 C112 C111 -1.06(18) . . . . ?
C108 C107 N102 C106 161.05(12) . . . . ?
C108 C109 C110 C111 -0.4(2) . . . . ?
C108 N103 N104 C113 176.08(10) . . . . ?
C109 C108 N103 N104 -8.17(17) . . . . ?
C109 C110 C111 C112 0.1(2) . . . . ?
C110 C111 C112 C107 0.7(2) . . . . ?
C112 C107 C108 C109 0.75(18) . . . . ?
C112 C107 C108 N103 177.80(11) . . . . ?
C112 C107 N102 C106 -19.3(2) . . . . ?
C113 C114 C115 C116 -0.77(19) . . . . ?
C114 C113 C118 C117 -1.04(19) . . . . ?
C114 C113 N104 N103 171.10(11) . . . . ?
C114 C115 C116 C117 -0.4(2) . . . . ?
C115 C116 C117 C118 0.9(2) . . . . ?
C116 C117 C118 C113 -0.2(2) . . . . ?
C118 C113 C114 C115 1.49(18) . . . . ?
C118 C113 C114 N105 178.94(12) . . . . ?
C118 C113 N104 N103 -12.16(17) . . . . ?
C119 C105 N101 C101 -177.69(11) . . . . ?
C120 C121 C122 C123 0.21(19) . . . . ?
C120 C121 N107 N108 177.07(10) . . . . ?
C121 C120 C125 C124 -0.36(19) . . . . ?
C121 C120 N106 C119 168.42(12) . . . . ?
C121 C122 C123 C124 -0.6(2) . . . . ?
C121 N107 N108 C126 176.92(10) . . . . ?
C122 C121 N107 N108 -5.45(17) . . . . ?
C122 C123 C124 C125 0.6(2) . . . . ?
C123 C124 C125 C120 -0.1(2) . . . . ?
C125 C120 C121 C122 0.29(18) . . . . ?
C125 C120 C121 N107 177.90(11) . . . . ?
C125 C120 N106 C119 -11.3(2) . . . . ?
C126 C127 C128 C129 -0.65(19) . . . . ?
C127 C126 C131 C130 -0.82(19) . . . . ?
C127 C126 N108 N107 174.83(10) . . . . ?
C127 C128 C129 C130 0.1(2) . . . . ?
C128 C129 C130 C131 0.2(2) . . . . ?
C129 C130 C131 C126 0.2(2) . . . . ?
C131 C126 C127 C128 1.02(18) . . . . ?
C131 C126 C127 N109 -178.26(12) . . . . ?
C131 C126 N108 N107 -6.96(17) . . . . ?
N1 C1 C2 C3 -3.29(19) . . . . ?
N1 C1 C6 N2 15.46(16) . . . . ?
N1 C1 C6 O1 -166.73(12) . . . . ?
N1 C5 C19 N6 13.22(16) . . . . ?
N1 C5 C19 O2 -167.21(12) . . . . ?
N2 C7 C8 C9 179.76(11) . . . . ?
N2 C7 C8 N3 -1.74(16) . . . . ?
N2 C7 C12 C11 -179.14(12) . . . . ?
N3 C8 C9 C10 -179.04(12) . . . . ?
N4 C13 C14 C15 -179.74(11) . . . . ?
N4 C13 C14 N5 3.33(18) . . . . ?
N4 C13 C18 C17 179.61(12) . . . . ?
N5 C14 C15 C16 177.28(13) . . . . ?
N6 C20 C21 C22 -177.70(12) . . . . ?
N6 C20 C21 N7 4.65(17) . . . . ?
N6 C20 C25 C24 178.95(13) . . . . ?
N7 C21 C22 C23 176.19(13) . . . . ?
N8 C26 C27 C28 178.88(12) . . . . ?
N8 C26 C27 N9 -0.8(2) . . . . ?
N8 C26 C31 C30 179.66(14) . . . . ?
N9 C27 C28 C29 -178.46(15) . . . . ?
N101 C101 C102 C103 -0.6(2) . . . . ?
N101 C101 C106 N102 1.16(16) . . . . ?
N101 C101 C106 O101 -178.19(11) . . . . ?
N101 C105 C119 N106 -20.23(16) . . . . ?
N101 C105 C119 O102 160.46(12) . . . . ?
N102 C107 C108 C109 -179.62(11) . . . . ?
N102 C107 C108 N103 -2.58(16) . . . . ?
N102 C107 C112 C111 179.34(12) . . . . ?
N103 C108 C109 C110 -176.81(12) . . . . ?
N104 C113 C114 C115 178.41(11) . . . . ?
N104 C113 C114 N105 -4.14(17) . . . . ?
N104 C113 C118 C117 -177.63(12) . . . . ?
N105 C114 C115 C116 -178.19(13) . . . . ?
N106 C120 C121 C122 -179.41(11) . . . . ?
N106 C120 C121 N107 -1.80(16) . . . . ?
N106 C120 C125 C124 179.32(13) . . . . ?
N107 C121 C122 C123 -177.16(12) . . . . ?
N108 C126 C127 C128 179.32(11) . . . . ?
N108 C126 C127 N109 0.05(17) . . . . ?
N108 C126 C131 C130 -178.94(12) . . . . ?
N109 C127 C128 C129 178.63(12) . . . . ?
O1 C6 N2 C7 -6.1(2) . . . . ?
O2 C19 N6 C20 1.1(2) . . . . ?
O101 C106 N102 C107 4.8(2) . . . . ?
O102 C119 N106 C120 7.2(2) . . . . ?

loop_
_exptl_oxdiff_crystal_face_indexfrac_h
_exptl_oxdiff_crystal_face_indexfrac_k
_exptl_oxdiff_crystal_face_indexfrac_l
_exptl_oxdiff_crystal_face_x
_exptl_oxdiff_crystal_face_y
_exptl_oxdiff_crystal_face_z
-5.7497 2.0158 6.5100 0.8434 -0.5159 0.1505
6.7006 7.1989 0.8944 -0.4852 0.2928 0.8239
7.3989 4.2459 -2.3018 -0.7288 0.4429 0.5222
5.2398 -2.9289 -6.9025 -0.8255 0.5054 -0.2514
2.9598 -5.9221 -7.6897 -0.6887 0.4233 -0.5887
-7.3988 -3.9206 2.5906 0.7457 -0.4534 -0.4882
0.3755 -24.8925 0.8820 0.5062 0.8302 -0.2337
0.0491 25.1109 -0.2872 -0.4898 -0.8040 0.3371
-3.0143 15.3905 -4.4625 -0.4485 -0.7306 -0.5149
-3.8044 5.4925 -5.4346 -0.2930 -0.4738 -0.8304
-3.6350 -10.5380 -4.9685 0.0294 0.0551 -0.9980
1.2280 -23.5416 2.0631 0.5212 0.8533 -0.0141
3.5316 -18.4411 -4.7596 -0.2607 0.8705 -0.4175
6.3811 -13.2359 -1.4591 -0.2746 0.9256 0.2604
4.0581 20.6478 -2.5051 -0.8368 -0.3463 0.4240
4.6130 19.2088 0.2684 -0.6249 -0.2569 0.7372
-0.5249 4.6351 -7.4574 -0.6451 -0.1892 -0.7403
-3.8749 21.4550 1.6012 -0.0243 -0.9939 0.1078
6.9966 -4.9883 1.9984 -0.1910 0.7080 0.7884
